data_1570200
loop_
_publ_author_name
'Ranjan, Subham'
'Morioka, Ryota'
'Ryu, Meguya'
'Morikawa, Junko'
'Takamizawa, Satoshi'

_publ_section_title
;
 A role of intermolecular interaction modulating thermal diffusivity in
 organosuperelastic and organoferroelastic cocrystals.
;
_journal_issue 45
_journal_name_full 'Chemical science'
_journal_page_first 12995
_journal_page_last 13006
_journal_paper_doi 10.1039/d3sc03155a
_journal_volume 14
_journal_year 2023
_chemical_formula_moiety 'C6 F4 I2, C16 H10'
_chemical_formula_sum 'C22 H10 F4 I2'
_chemical_formula_weight 604.10
_space_group_crystal_system monoclinic
_space_group_IT_number 14
_space_group_name_Hall '-P 2ybc'
_space_group_name_H-M_alt 'P 1 21/c 1'
_atom_sites_solution_hydrogens geom
_atom_sites_solution_primary dual
_atom_sites_solution_secondary difmap
_audit_creation_date 2023-04-14
_audit_creation_method
;
Olex2 1.5
(compiled 2022.04.07 svn.rca3783a0 for OlexSys, GUI svn.r6498)
;
_audit_update_record
;
2023-04-14 deposited with the CCDC.	2023-10-16 downloaded from the CCDC.
;
_cell_angle_alpha 90.00
_cell_angle_beta 105.310(2)
_cell_angle_gamma 90.00
_cell_formula_units_Z 4
_cell_length_a 8.3940(7)
_cell_length_b 18.3051(13)
_cell_length_c 13.1815(9)
_cell_measurement_reflns_used 7807
_cell_measurement_temperature 296(2)
_cell_measurement_theta_max 24.274
_cell_measurement_theta_min 2.225
_cell_volume 1953.5(3)
_computing_cell_refinement 'APEX3 v2019.11 (Bruker AXS Inc., 2019)'
_computing_data_collection 'Bruker Instrument Service (Bruker AXS Inc.)'
_computing_data_reduction 'SAINT (Bruker AXS Inc.)'
_computing_molecular_graphics 'Olex2 1.5 (Dolomanov et al., 2009)'
_computing_publication_material 'Olex2 1.5 (Dolomanov et al., 2009)'
_computing_structure_refinement 'SHELXL-2014 (Sheldrick, 2014)'
_computing_structure_solution 'SHELXT (Sheldrick, 2013)'
_diffrn_ambient_temperature 296.15
_diffrn_detector_area_resol_mean 7.391
_diffrn_measured_fraction_theta_full 0.993
_diffrn_measured_fraction_theta_max 0.993
_diffrn_measurement_device_type 'Bruker D8 goniometer'
_diffrn_measurement_method 'phi and omega scans'
_diffrn_radiation_monochromator 'graphite monochromator'
_diffrn_radiation_type MoK\a
_diffrn_radiation_wavelength 0.71073
_diffrn_reflns_av_R_equivalents 0.0815
_diffrn_reflns_av_unetI/netI 0.0535
_diffrn_reflns_limit_h_max 10
_diffrn_reflns_limit_h_min -10
_diffrn_reflns_limit_k_max 22
_diffrn_reflns_limit_k_min -23
_diffrn_reflns_limit_l_max 17
_diffrn_reflns_limit_l_min -16
_diffrn_reflns_number 34044
_diffrn_reflns_theta_full 27.46
_diffrn_reflns_theta_max 27.46
_diffrn_reflns_theta_min 1.95
_diffrn_source 'sealed tube'
_exptl_absorpt_coefficient_mu 3.261
_exptl_absorpt_correction_T_max 0.7455
_exptl_absorpt_correction_T_min 0.2429
_exptl_absorpt_correction_type multi-scan
_exptl_absorpt_process_details
;
 SADABS 2016/2: Krause, L., Herbst-Irmer, R., Sheldrick G.M. & Stalke D.,
 J. Appl. Cryst. 48 (2015) 3-10
;
_exptl_crystal_colour colourless
_exptl_crystal_density_diffrn 2.054
_exptl_crystal_density_method 'not measured'
_exptl_crystal_description block
_exptl_crystal_F_000 1136
_exptl_crystal_size_max 0.5
_exptl_crystal_size_mid 0.4
_exptl_crystal_size_min 0.2
_refine_diff_density_max 1.295
_refine_diff_density_min -0.812
_refine_diff_density_rms 0.091
_refine_ls_extinction_coef 0.0065(4)
_refine_ls_extinction_expression Fc^*^=kFc[1+0.001xFc^2^\l^3^/sin(2\q)]^-1/4^
_refine_ls_extinction_method SHELXL
_refine_ls_goodness_of_fit_ref 1.014
_refine_ls_hydrogen_treatment mixed
_refine_ls_matrix_type full
_refine_ls_number_parameters 254
_refine_ls_number_reflns 4433
_refine_ls_number_restraints 0
_refine_ls_restrained_S_all 1.014
_refine_ls_R_factor_all 0.0951
_refine_ls_R_factor_gt 0.0460
_refine_ls_shift/su_max 0.001
_refine_ls_shift/su_mean 0.000
_refine_ls_structure_factor_coef Fsqd
_refine_ls_weighting_details 'calc w=1/[\s^2^(Fo^2^)+(0.0408P)^2^+3.5075P] where P=(Fo^2^+2Fc^2^)/3'
_refine_ls_weighting_scheme calc
_refine_ls_wR_factor_gt 0.0976
_refine_ls_wR_factor_ref 0.1117
_reflns_number_gt 2728
_reflns_number_total 4433
_reflns_threshold_expression >2sigma(I)
_cod_data_source_file d3sc03155a4.cif
_cod_data_source_block Cocrystal_2_shear_induced_daughter_domain
_cod_depositor_comments 'Adding full bibliography for 1570198--1570201.cif.'
_cod_database_code 1570200
_olex2_refinement_description
;
1. Fixed Uiso
 At 1.2 times of:
  All C(H) groups
2.a Aromatic/amide H refined with riding coordinates:
 C14(H14), C15(H15), C8(H8), C7(H7), C12(H12), C17(H17), C10(H10), C19(H19),
 C18(H18), C11(H11)
;
_olex2_submission_special_instructions 'No special instructions were received'

loop_
_space_group_symop_id
_space_group_symop_operation_xyz
1 'x, y, z'
2 '-x, y+1/2, -z+1/2'
3 '-x, -y, -z'
4 'x, -y-1/2, z-1/2'

loop_
_atom_site_label
_atom_site_type_symbol
_atom_site_fract_x
_atom_site_fract_y
_atom_site_fract_z
_atom_site_U_iso_or_equiv
_atom_site_adp_type
_atom_site_occupancy
_atom_site_symmetry_multiplicity
_atom_site_calc_flag
_atom_site_refinement_flags
_atom_site_disorder_assembly
_atom_site_disorder_group
I1 I 1.05698(5) 0.53917(2) 0.76384(4) 0.0770(2) Uani 1 1 d . . .
I2 I 0.70079(6) 0.20101(2) 0.79979(4) 0.0830(2) Uani 1 1 d . . .
F4 F 1.0731(5) 0.4320(2) 0.9571(3) 0.0871(11) Uani 1 1 d . . .
F3 F 0.9354(5) 0.30386(19) 0.9713(3) 0.0882(11) Uani 1 1 d . . .
F1 F 0.8212(5) 0.4371(2) 0.5941(3) 0.0921(12) Uani 1 1 d . . .
F2 F 0.6832(5) 0.3090(2) 0.6080(3) 0.0968(12) Uani 1 1 d . . .
C21 C 0.5690(6) 0.5759(3) 0.2400(4) 0.0489(12) Uani 1 1 d . . .
C22 C 0.6379(6) 0.6421(3) 0.2139(4) 0.0469(12) Uani 1 1 d . . .
C20 C 0.6168(7) 0.5491(3) 0.3435(4) 0.0530(13) Uani 1 1 d . . .
C4 C 0.8043(6) 0.3028(3) 0.7901(5) 0.0539(13) Uani 1 1 d . . .
C1 C 0.9511(6) 0.4385(3) 0.7758(5) 0.0531(13) Uani 1 1 d . . .
C9 C 0.7544(7) 0.6815(3) 0.2913(4) 0.0560(13) Uani 1 1 d . . .
C6 C 0.9764(7) 0.4026(3) 0.8698(4) 0.0579(14) Uani 1 1 d . . .
C5 C 0.9047(7) 0.3363(3) 0.8768(4) 0.0575(14) Uani 1 1 d . . .
C16 C 0.4545(6) 0.5366(3) 0.1611(5) 0.0543(13) Uani 1 1 d . . .
C13 C 0.5915(7) 0.6678(3) 0.1090(4) 0.0543(13) Uani 1 1 d . . .
C14 C 0.4734(7) 0.6267(4) 0.0323(5) 0.0674(16) Uani 1 1 d . . .
H14 H 0.4411 0.6433 -0.0368 0.081 Uiso 1 1 calc R . .
C2 C 0.8503(7) 0.4050(3) 0.6891(4) 0.0594(14) Uani 1 1 d . . .
C15 C 0.4087(7) 0.5650(4) 0.0575(5) 0.0677(16) Uani 1 1 d . . .
H15 H 0.3313 0.5399 0.0057 0.081 Uiso 1 1 calc R . .
C8 C 0.8016(8) 0.6529(4) 0.3956(5) 0.0716(17) Uani 1 1 d . . .
H8 H 0.8798 0.6776 0.4474 0.086 Uiso 1 1 calc R . .
C3 C 0.7782(7) 0.3388(3) 0.6963(5) 0.0617(15) Uani 1 1 d . . .
C7 C 0.7351(8) 0.5907(3) 0.4207(4) 0.0667(16) Uani 1 1 d . . .
H7 H 0.7665 0.5743 0.4898 0.080 Uiso 1 1 calc R . .
C12 C 0.6605(8) 0.7321(3) 0.0840(5) 0.0722(17) Uani 1 1 d . . .
H12 H 0.6305 0.7495 0.0152 0.087 Uiso 1 1 calc R . .
C17 C 0.3913(7) 0.4708(3) 0.1894(6) 0.0710(17) Uani 1 1 d . . .
H17 H 0.3171 0.4436 0.1385 0.085 Uiso 1 1 calc R . .
C10 C 0.8201(7) 0.7459(3) 0.2627(6) 0.0684(16) Uani 1 1 d . . .
H10 H 0.8961 0.7725 0.3132 0.082 Uiso 1 1 calc R . .
C19 C 0.5486(8) 0.4842(3) 0.3673(5) 0.0686(16) Uani 1 1 d . . .
H19 H 0.5785 0.4664 0.4358 0.082 Uiso 1 1 calc R . .
C18 C 0.4378(8) 0.4464(3) 0.2908(6) 0.0711(17) Uani 1 1 d . . .
H18 H 0.3932 0.4031 0.3081 0.085 Uiso 1 1 calc R . .
C11 C 0.7737(8) 0.7702(4) 0.1608(6) 0.0759(18) Uani 1 1 d . . .
H11 H 0.8191 0.8132 0.1432 0.091 Uiso 1 1 calc R . .

loop_
_atom_site_aniso_label
_atom_site_aniso_U_11
_atom_site_aniso_U_22
_atom_site_aniso_U_33
_atom_site_aniso_U_23
_atom_site_aniso_U_13
_atom_site_aniso_U_12
I1 0.0609(3) 0.0496(2) 0.1238(4) 0.0074(2) 0.0300(2) 0.00325(17)
I2 0.0828(3) 0.0474(2) 0.1322(5) -0.0082(2) 0.0519(3) -0.00286(19)
F4 0.093(3) 0.083(2) 0.072(2) -0.0153(19) -0.002(2) -0.006(2)
F3 0.112(3) 0.078(2) 0.071(2) 0.0208(19) 0.019(2) 0.011(2)
F1 0.094(3) 0.102(3) 0.071(2) 0.031(2) 0.006(2) 0.006(2)
F2 0.094(3) 0.102(3) 0.078(3) -0.018(2) -0.006(2) -0.020(2)
C21 0.044(3) 0.050(3) 0.057(3) -0.001(2) 0.019(2) 0.018(2)
C22 0.045(3) 0.046(3) 0.051(3) -0.007(2) 0.014(2) 0.010(2)
C20 0.054(3) 0.054(3) 0.053(3) 0.009(2) 0.017(2) 0.016(3)
C4 0.047(3) 0.042(3) 0.074(4) -0.003(3) 0.019(3) 0.005(2)
C1 0.044(3) 0.039(3) 0.074(4) 0.003(3) 0.013(3) 0.006(2)
C9 0.056(3) 0.050(3) 0.063(4) -0.010(3) 0.018(3) 0.007(2)
C6 0.053(3) 0.054(3) 0.059(4) -0.009(3) 0.002(3) 0.007(3)
C5 0.065(4) 0.045(3) 0.063(4) 0.003(3) 0.018(3) 0.013(3)
C16 0.043(3) 0.043(3) 0.079(4) -0.007(3) 0.020(3) 0.008(2)
C13 0.050(3) 0.050(3) 0.065(4) 0.003(3) 0.019(3) 0.012(2)
C14 0.065(4) 0.082(4) 0.052(3) 0.004(3) 0.009(3) 0.018(3)
C2 0.050(3) 0.065(4) 0.062(4) 0.010(3) 0.010(3) 0.012(3)
C15 0.054(4) 0.077(4) 0.062(4) -0.015(3) -0.001(3) 0.011(3)
C8 0.070(4) 0.078(4) 0.061(4) -0.021(3) 0.008(3) 0.004(3)
C3 0.052(3) 0.065(4) 0.063(4) -0.010(3) 0.005(3) 0.002(3)
C7 0.080(4) 0.075(4) 0.041(3) -0.005(3) 0.008(3) 0.011(3)
C12 0.068(4) 0.069(4) 0.086(5) 0.019(3) 0.031(4) 0.022(3)
C17 0.055(3) 0.052(3) 0.102(5) -0.016(3) 0.016(3) 0.004(3)
C10 0.055(4) 0.058(4) 0.091(5) -0.013(3) 0.018(3) -0.006(3)
C19 0.077(4) 0.065(4) 0.071(4) 0.019(3) 0.033(3) 0.019(3)
C18 0.065(4) 0.051(3) 0.105(5) 0.014(4) 0.034(4) 0.013(3)
C11 0.066(4) 0.060(4) 0.108(6) 0.000(4) 0.035(4) 0.003(3)

loop_
_atom_type_symbol
_atom_type_description
_atom_type_scat_dispersion_real
_atom_type_scat_dispersion_imag
_atom_type_scat_source
C C 0.0033 0.0016 'International Tables Vol C Tables 4.2.6.8 and 6.1.1.4'
H H 0.0000 0.0000 'International Tables Vol C Tables 4.2.6.8 and 6.1.1.4'
F F 0.0171 0.0103 'International Tables Vol C Tables 4.2.6.8 and 6.1.1.4'
I I -0.4742 1.8119 'International Tables Vol C Tables 4.2.6.8 and 6.1.1.4'

loop_
_geom_angle_atom_site_label_1
_geom_angle_atom_site_label_2
_geom_angle_atom_site_label_3
_geom_angle
_geom_angle_site_symmetry_1
_geom_angle_site_symmetry_3
_geom_angle_publ_flag
C20 C21 C22 120.1(5) . . ?
C20 C21 C16 120.1(5) . . ?
C16 C21 C22 119.8(5) . . ?
C9 C22 C21 120.6(5) . . ?
C9 C22 C13 119.7(5) . . ?
C13 C22 C21 119.7(5) . . ?
C21 C20 C7 117.9(5) . . ?
C19 C20 C21 119.3(5) . . ?
C19 C20 C7 122.8(5) . . ?
C5 C4 I2 121.7(4) . . ?
C3 C4 I2 121.3(4) . . ?
C3 C4 C5 117.0(5) . . ?
C6 C1 I1 122.0(4) . . ?
C6 C1 C2 116.9(5) . . ?
C2 C1 I1 121.1(4) . . ?
C22 C9 C8 118.2(5) . . ?
C10 C9 C22 119.0(5) . . ?
C10 C9 C8 122.8(6) . . ?
F4 C6 C1 120.0(5) . . ?
F4 C6 C5 118.6(5) . . ?
C5 C6 C1 121.4(5) . . ?
F3 C5 C4 120.0(5) . . ?
F3 C5 C6 118.4(5) . . ?
C6 C5 C4 121.6(5) . . ?
C21 C16 C15 118.8(5) . . ?
C17 C16 C21 118.1(5) . . ?
C17 C16 C15 123.0(6) . . ?
C22 C13 C14 118.5(5) . . ?
C12 C13 C22 119.3(5) . . ?
C12 C13 C14 122.2(6) . . ?
C13 C14 H14 119.3 . . ?
C15 C14 C13 121.5(5) . . ?
C15 C14 H14 119.3 . . ?
F1 C2 C1 119.9(5) . . ?
F1 C2 C3 118.4(5) . . ?
C3 C2 C1 121.6(5) . . ?
C16 C15 H15 119.1 . . ?
C14 C15 C16 121.8(5) . . ?
C14 C15 H15 119.1 . . ?
C9 C8 H8 119.4 . . ?
C7 C8 C9 121.3(5) . . ?
C7 C8 H8 119.4 . . ?
F2 C3 C4 120.4(5) . . ?
F2 C3 C2 118.2(5) . . ?
C2 C3 C4 121.4(5) . . ?
C20 C7 H7 119.1 . . ?
C8 C7 C20 121.9(5) . . ?
C8 C7 H7 119.1 . . ?
C13 C12 H12 119.9 . . ?
C11 C12 C13 120.2(6) . . ?
C11 C12 H12 119.9 . . ?
C16 C17 H17 119.7 . . ?
C18 C17 C16 120.7(6) . . ?
C18 C17 H17 119.7 . . ?
C9 C10 H10 119.7 . . ?
C11 C10 C9 120.7(6) . . ?
C11 C10 H10 119.7 . . ?
C20 C19 H19 119.8 . . ?
C18 C19 C20 120.4(6) . . ?
C18 C19 H19 119.8 . . ?
C17 C18 C19 121.4(6) . . ?
C17 C18 H18 119.3 . . ?
C19 C18 H18 119.3 . . ?
C12 C11 H11 119.5 . . ?
C10 C11 C12 121.1(6) . . ?
C10 C11 H11 119.5 . . ?

loop_
_geom_bond_atom_site_label_1
_geom_bond_atom_site_label_2
_geom_bond_distance
_geom_bond_site_symmetry_2
_geom_bond_publ_flag
I1 C1 2.070(5) . ?
I2 C4 2.075(5) . ?
F4 C6 1.334(6) . ?
F3 C5 1.342(6) . ?
F1 C2 1.347(6) . ?
F2 C3 1.342(6) . ?
C21 C22 1.424(7) . ?
C21 C20 1.406(7) . ?
C21 C16 1.412(7) . ?
C22 C9 1.411(7) . ?
C22 C13 1.414(7) . ?
C20 C7 1.438(8) . ?
C20 C19 1.390(8) . ?
C4 C5 1.372(8) . ?
C4 C3 1.367(8) . ?
C1 C6 1.369(8) . ?
C1 C2 1.374(8) . ?
C9 C8 1.427(8) . ?
C9 C10 1.394(8) . ?
C6 C5 1.368(8) . ?
C16 C15 1.415(8) . ?
C16 C17 1.406(8) . ?
C13 C14 1.430(8) . ?
C13 C12 1.389(8) . ?
C14 H14 0.9300 . ?
C14 C15 1.332(8) . ?
C2 C3 1.368(8) . ?
C15 H15 0.9300 . ?
C8 H8 0.9300 . ?
C8 C7 1.346(9) . ?
C7 H7 0.9300 . ?
C12 H12 0.9300 . ?
C12 C11 1.382(9) . ?
C17 H17 0.9300 . ?
C17 C18 1.364(9) . ?
C10 H10 0.9300 . ?
C10 C11 1.370(9) . ?
C19 H19 0.9300 . ?
C19 C18 1.366(9) . ?
C18 H18 0.9300 . ?
C11 H11 0.9300 . ?

loop_
_geom_torsion_atom_site_label_1
_geom_torsion_atom_site_label_2
_geom_torsion_atom_site_label_3
_geom_torsion_atom_site_label_4
_geom_torsion
_geom_torsion_site_symmetry_1
_geom_torsion_site_symmetry_2
_geom_torsion_site_symmetry_3
_geom_torsion_site_symmetry_4
_geom_torsion_publ_flag
I1 C1 C6 F4 -0.7(7) . . . . ?
I1 C1 C6 C5 179.5(4) . . . . ?
I1 C1 C2 F1 1.1(7) . . . . ?
I1 C1 C2 C3 -179.3(4) . . . . ?
I2 C4 C5 F3 -1.4(7) . . . . ?
I2 C4 C5 C6 178.2(4) . . . . ?
I2 C4 C3 F2 0.6(7) . . . . ?
I2 C4 C3 C2 -178.0(4) . . . . ?
F4 C6 C5 F3 -0.2(8) . . . . ?
F4 C6 C5 C4 -179.8(5) . . . . ?
F1 C2 C3 F2 0.6(8) . . . . ?
F1 C2 C3 C4 179.2(5) . . . . ?
C21 C22 C9 C8 0.5(7) . . . . ?
C21 C22 C9 C10 179.6(5) . . . . ?
C21 C22 C13 C14 1.1(7) . . . . ?
C21 C22 C13 C12 -179.4(5) . . . . ?
C21 C20 C7 C8 -1.2(8) . . . . ?
C21 C20 C19 C18 0.8(8) . . . . ?
C21 C16 C15 C14 1.6(8) . . . . ?
C21 C16 C17 C18 1.0(8) . . . . ?
C22 C21 C20 C7 0.4(7) . . . . ?
C22 C21 C20 C19 -179.7(5) . . . . ?
C22 C21 C16 C15 -1.1(7) . . . . ?
C22 C21 C16 C17 178.9(4) . . . . ?
C22 C9 C8 C7 -1.2(8) . . . . ?
C22 C9 C10 C11 -0.7(8) . . . . ?
C22 C13 C14 C15 -0.6(8) . . . . ?
C22 C13 C12 C11 0.2(8) . . . . ?
C20 C21 C22 C9 -0.1(7) . . . . ?
C20 C21 C22 C13 178.7(4) . . . . ?
C20 C21 C16 C15 180.0(5) . . . . ?
C20 C21 C16 C17 -0.1(7) . . . . ?
C20 C19 C18 C17 0.1(9) . . . . ?
C1 C6 C5 F3 179.6(5) . . . . ?
C1 C6 C5 C4 0.0(8) . . . . ?
C1 C2 C3 F2 -179.1(5) . . . . ?
C1 C2 C3 C4 -0.5(9) . . . . ?
C9 C22 C13 C14 179.9(5) . . . . ?
C9 C22 C13 C12 -0.6(7) . . . . ?
C9 C8 C7 C20 1.6(9) . . . . ?
C9 C10 C11 C12 0.3(9) . . . . ?
C6 C1 C2 F1 -179.5(5) . . . . ?
C6 C1 C2 C3 0.1(8) . . . . ?
C5 C4 C3 F2 179.2(5) . . . . ?
C5 C4 C3 C2 0.6(8) . . . . ?
C16 C21 C22 C9 -179.0(4) . . . . ?
C16 C21 C22 C13 -0.2(7) . . . . ?
C16 C21 C20 C7 179.3(5) . . . . ?
C16 C21 C20 C19 -0.8(7) . . . . ?
C16 C17 C18 C19 -1.0(9) . . . . ?
C13 C22 C9 C8 -178.3(5) . . . . ?
C13 C22 C9 C10 0.8(7) . . . . ?
C13 C14 C15 C16 -0.7(9) . . . . ?
C13 C12 C11 C10 0.0(9) . . . . ?
C14 C13 C12 C11 179.7(5) . . . . ?
C2 C1 C6 F4 179.9(5) . . . . ?
C2 C1 C6 C5 0.1(8) . . . . ?
C15 C16 C17 C18 -179.1(5) . . . . ?
C8 C9 C10 C11 178.5(6) . . . . ?
C3 C4 C5 F3 -179.9(5) . . . . ?
C3 C4 C5 C6 -0.3(8) . . . . ?
C7 C20 C19 C18 -179.4(5) . . . . ?
C12 C13 C14 C15 179.8(5) . . . . ?
C17 C16 C15 C14 -178.4(6) . . . . ?
C10 C9 C8 C7 179.7(6) . . . . ?
C19 C20 C7 C8 179.0(6) . . . . ?
